data_1513816
loop_
_publ_author_name
'Chen, Qiao'
'Wang, Guoqiang'
'Jiang, Xianxing'
'Xu, Zhaoqing'
'Lin, Li'
'Wang, Rui'

_publ_section_title
;
 Highly enantioselective organocatalyzed vinylogous Michael-type reaction
 for the construction of trifluoromethylated all-carbon quaternary
 stereocenters.
;
_journal_issue 5
_journal_name_full 'Organic letters'
_journal_page_first 1394
_journal_page_last 1397
_journal_paper_doi 10.1021/ol500157b
_journal_volume 16
_journal_year 2014
_chemical_formula_sum 'C20 H20 Cl F3 N2 O5'
_chemical_formula_weight 460.83
_chemical_name_systematic
;
 ?
;
_space_group_crystal_system orthorhombic
_space_group_IT_number 18
_space_group_name_Hall 'P 2bc 2'
_space_group_name_H-M_alt 'P 2 21 21'
_symmetry_space_group_name_Hall 'P 2bc 2'
_symmetry_space_group_name_H-M 'P 2 21 21'
_atom_sites_solution_hydrogens geom
_audit_creation_method SHELXL-2013
_cell_angle_alpha 90
_cell_angle_beta 90
_cell_angle_gamma 90
_cell_formula_units_Z 4
_cell_length_a 7.6488(11)
_cell_length_b 16.8386(13)
_cell_length_c 17.9210(19)
_cell_measurement_temperature 293(2)
_cell_volume 2308.1(4)
_computing_structure_refinement 'SHELXL-2013 (Sheldrick, 2013)'
_diffrn_ambient_temperature 293(2)
_diffrn_measured_fraction_theta_full 0.985
_diffrn_measured_fraction_theta_max 0.984
_diffrn_radiation_type MoK\a
_diffrn_radiation_wavelength 0.71073
_diffrn_reflns_av_R_equivalents 0.0825
_diffrn_reflns_av_unetI/netI 0.1377
_diffrn_reflns_Laue_measured_fraction_full 0.985
_diffrn_reflns_Laue_measured_fraction_max 0.984
_diffrn_reflns_limit_h_max 9
_diffrn_reflns_limit_h_min -6
_diffrn_reflns_limit_k_max 20
_diffrn_reflns_limit_k_min -15
_diffrn_reflns_limit_l_max 21
_diffrn_reflns_limit_l_min -21
_diffrn_reflns_number 7371
_diffrn_reflns_point_group_measured_fraction_full 0.979
_diffrn_reflns_point_group_measured_fraction_max 0.977
_diffrn_reflns_theta_full 25.242
_diffrn_reflns_theta_max 25.677
_diffrn_reflns_theta_min 3.320
_exptl_absorpt_coefficient_mu 0.221
_exptl_absorpt_correction_T_max 1.000
_exptl_absorpt_correction_T_min 0.440
_exptl_absorpt_process_details sadabs
_exptl_crystal_colour yellow
_exptl_crystal_density_diffrn 1.326
_exptl_crystal_description block
_exptl_crystal_F_000 952
_exptl_crystal_size_max 0.420
_exptl_crystal_size_mid 0.320
_exptl_crystal_size_min 0.280
_platon_squeeze_details
;
;
_refine_diff_density_max 0.432
_refine_diff_density_min -0.336
_refine_diff_density_rms 0.084
_refine_ls_abs_structure_details
;
 Flack x determined using 450 quotients [(I+)-(I-)]/[(I+)+(I-)]
 (Parsons and Flack (2004), Acta Cryst. A60, s61).
;
_refine_ls_abs_structure_Flack 0.06(13)
_refine_ls_extinction_coef 0.032(10)
_refine_ls_extinction_expression Fc^*^=kFc[1+0.001xFc^2^\l^3^/sin(2\q)]^-1/4^
_refine_ls_extinction_method SHELXL
_refine_ls_goodness_of_fit_ref 0.961
_refine_ls_hydrogen_treatment constr
_refine_ls_matrix_type full
_refine_ls_number_parameters 264
_refine_ls_number_reflns 4289
_refine_ls_number_restraints 0
_refine_ls_restrained_S_all 0.961
_refine_ls_R_factor_all 0.1738
_refine_ls_R_factor_gt 0.1035
_refine_ls_shift/su_max 0.000
_refine_ls_shift/su_mean 0.000
_refine_ls_structure_factor_coef Fsqd
_refine_ls_weighting_details
;
 w=1/[\s^2^(Fo^2^)+(0.1785P)^2^]
 where P=(Fo^2^+2Fc^2^)/3
;
_refine_ls_weighting_scheme calc
_refine_ls_wR_factor_gt 0.2653
_refine_ls_wR_factor_ref 0.3379
_reflns_Friedel_coverage 0.733
_reflns_Friedel_fraction_full 0.971
_reflns_Friedel_fraction_max 0.968
_reflns_number_gt 1833
_reflns_number_total 4289
_reflns_threshold_expression 'I > 2\s(I)'
_cod_data_source_file ol500157b_si_002.cif
_cod_data_source_block chenqiao1126
_cod_original_cell_volume 2308.1(5)
_cod_database_code 1513816
_shelx_space_group_comment
;
The symmetry employed for this shelxl refinement is uniquely defined
by the following loop, which should always be used as a source of
symmetry information in preference to the above space-group names.
They are only intended as comments.
;
_shelx_estimated_absorpt_t_min 0.913
_shelx_estimated_absorpt_t_max 0.941
_shelxl_version_number 2013-2

loop_
_space_group_symop_operation_xyz
'x, y, z'
'-x, -y+1/2, z+1/2'
'x, -y, -z'
'-x, y+1/2, -z+1/2'

loop_
_atom_site_label
_atom_site_type_symbol
_atom_site_fract_x
_atom_site_fract_y
_atom_site_fract_z
_atom_site_U_iso_or_equiv
_atom_site_adp_type
_atom_site_occupancy
_atom_site_site_symmetry_order
_atom_site_calc_flag
_atom_site_refinement_flags_posn
_atom_site_refinement_flags_adp
Cl1 Cl 0.7739(5) 0.82849(16) 0.62192(19) 0.0981(12) Uani 1 1 d . .
F1 F 0.9388(11) 0.3519(4) 0.6497(4) 0.100(2) Uani 1 1 d . .
F2 F 1.0191(10) 0.4496(4) 0.5804(4) 0.089(2) Uani 1 1 d . .
F3 F 0.7457(10) 0.4211(4) 0.5903(4) 0.094(2) Uani 1 1 d . .
O1 O 0.8483(12) 0.5005(4) 0.8960(4) 0.084(2) Uani 1 1 d . .
O2 O 1.2631(14) 0.5527(8) 0.7029(9) 0.149(5) Uani 1 1 d . .
O3 O 1.2957(13) 0.4280(8) 0.6880(6) 0.125(4) Uani 1 1 d . .
N1 N 0.8014(14) 0.3982(5) 0.9800(5) 0.082(3) Uani 1 1 d . .
H1 H 0.8226 0.4232 1.0209 0.098 Uiso 1 1 calc R U
N2 N 1.2156(13) 0.4825(8) 0.7099(7) 0.095(3) Uani 1 1 d . .
C1 C 0.7543(14) 0.3198(6) 0.9745(6) 0.068(2) Uani 1 1 d . .
C2 C 0.7475(18) 0.2672(7) 1.0321(8) 0.093(4) Uani 1 1 d . .
H2 H 0.7747 0.2844 1.0800 0.112 Uiso 1 1 calc R U
C3 C 0.700(2) 0.1876(9) 1.0207(9) 0.106(5) Uani 1 1 d . .
H3 H 0.6861 0.1524 1.0602 0.127 Uiso 1 1 calc R U
C4 C 0.678(2) 0.1655(8) 0.9506(10) 0.109(5) Uani 1 1 d . .
H4 H 0.6545 0.1123 0.9411 0.131 Uiso 1 1 calc R U
C5 C 0.6867(19) 0.2171(7) 0.8907(8) 0.093(4) Uani 1 1 d . .
H5 H 0.6676 0.1981 0.8427 0.112 Uiso 1 1 calc R U
C6 C 0.7231(17) 0.2956(6) 0.9011(8) 0.087(4) Uani 1 1 d . .
C7 C 0.7414(17) 0.3651(5) 0.8556(6) 0.073(3) Uani 1 1 d . .
C8 C 0.8093(17) 0.4309(6) 0.9076(7) 0.082(3) Uani 1 1 d . .
C9 C 0.7084(15) 0.3772(6) 0.7822(6) 0.070(3) Uani 1 1 d . .
C10 C 0.6286(18) 0.3122(8) 0.7373(7) 0.092(4) Uani 1 1 d . .
H10A H 0.5286 0.2915 0.7631 0.137 Uiso 1 1 calc R U
H10B H 0.7128 0.2706 0.7302 0.137 Uiso 1 1 calc R U
H10C H 0.5930 0.3326 0.6896 0.137 Uiso 1 1 calc R U
C11 C 0.7223(13) 0.4591(6) 0.7456(6) 0.068(2) Uani 1 1 d . .
H11A H 0.7126 0.4981 0.7852 0.082 Uiso 1 1 calc R U
H11B H 0.6200 0.4655 0.7142 0.082 Uiso 1 1 calc R U
C12 C 0.8850(13) 0.4829(6) 0.6974(6) 0.065(2) Uani 1 1 d . .
C13 C 1.0427(14) 0.4641(7) 0.7485(7) 0.080(3) Uani 1 1 d . .
H13A H 1.0338 0.4952 0.7939 0.096 Uiso 1 1 calc R U
H13B H 1.0400 0.4084 0.7622 0.096 Uiso 1 1 calc R U
C14 C 0.9017(18) 0.4281(6) 0.6291(7) 0.081(3) Uani 1 1 d . .
C15 C 0.8644(15) 0.5688(6) 0.6763(6) 0.070(3) Uani 1 1 d . .
C16 C 0.8221(19) 0.5938(6) 0.6055(6) 0.084(4) Uani 1 1 d . .
H16 H 0.8054 0.5556 0.5687 0.101 Uiso 1 1 calc R U
C17 C 0.8028(18) 0.6742(7) 0.5860(6) 0.087(3) Uani 1 1 d . .
H17 H 0.7842 0.6890 0.5366 0.104 Uiso 1 1 calc R U
C18 C 0.8119(15) 0.7302(6) 0.6413(6) 0.072(3) Uani 1 1 d . .
C19 C 0.8429(19) 0.7074(7) 0.7144(7) 0.086(3) Uani 1 1 d . .
H19 H 0.8461 0.7447 0.7525 0.104 Uiso 1 1 calc R U
C20 C 0.869(2) 0.6260(6) 0.7295(6) 0.088(4) Uani 1 1 d . .
H20 H 0.8915 0.6108 0.7785 0.105 Uiso 1 1 calc R U

loop_
_atom_site_aniso_label
_atom_site_aniso_U_11
_atom_site_aniso_U_22
_atom_site_aniso_U_33
_atom_site_aniso_U_23
_atom_site_aniso_U_13
_atom_site_aniso_U_12
Cl1 0.110(3) 0.0775(17) 0.107(2) 0.0059(15) -0.010(2) -0.0004(15)
F1 0.117(6) 0.078(4) 0.105(5) -0.007(3) 0.002(4) 0.015(4)
F2 0.091(5) 0.102(4) 0.075(4) -0.016(3) 0.006(4) 0.015(4)
F3 0.090(5) 0.110(4) 0.082(4) -0.025(3) -0.020(4) 0.018(4)
O1 0.108(7) 0.077(4) 0.067(4) -0.006(3) 0.001(4) -0.020(4)
O2 0.064(6) 0.140(9) 0.243(15) 0.054(9) -0.020(8) -0.009(6)
O3 0.058(6) 0.194(11) 0.122(8) 0.003(7) -0.002(6) 0.017(7)
N1 0.094(8) 0.082(5) 0.069(5) 0.003(4) -0.005(5) -0.001(5)
N2 0.049(6) 0.121(8) 0.116(8) -0.003(7) -0.001(6) 0.023(6)
C1 0.057(6) 0.077(6) 0.071(6) -0.001(5) -0.009(5) 0.005(5)
C2 0.082(8) 0.102(8) 0.095(8) 0.045(7) 0.000(7) -0.009(7)
C3 0.110(12) 0.114(10) 0.094(10) 0.039(8) 0.010(8) 0.034(9)
C4 0.111(12) 0.091(8) 0.125(13) 0.032(8) 0.005(10) 0.000(8)
C5 0.088(9) 0.095(7) 0.096(8) 0.006(7) -0.008(7) 0.004(7)
C6 0.077(8) 0.063(5) 0.120(10) -0.003(6) 0.003(7) -0.026(5)
C7 0.087(8) 0.068(5) 0.065(6) -0.019(4) 0.012(6) 0.007(5)
C8 0.078(8) 0.074(6) 0.095(8) 0.003(6) -0.007(6) 0.018(6)
C9 0.061(6) 0.075(5) 0.075(6) -0.003(5) -0.002(5) 0.004(5)
C10 0.086(8) 0.103(8) 0.086(8) -0.014(6) -0.022(7) 0.008(7)
C11 0.045(5) 0.082(6) 0.079(6) 0.000(5) -0.001(5) 0.009(4)
C12 0.049(5) 0.074(6) 0.071(6) -0.001(5) -0.015(5) 0.010(4)
C13 0.055(6) 0.102(7) 0.083(7) -0.001(6) -0.008(5) 0.020(6)
C14 0.093(9) 0.077(6) 0.073(7) 0.002(5) 0.002(7) 0.013(6)
C15 0.057(6) 0.088(6) 0.066(6) -0.016(5) -0.002(5) 0.007(5)
C16 0.119(10) 0.066(5) 0.067(6) -0.008(5) -0.012(7) 0.019(6)
C17 0.093(9) 0.096(7) 0.070(7) 0.010(6) -0.020(6) 0.004(7)
C18 0.073(7) 0.072(6) 0.072(6) -0.007(5) -0.012(6) 0.004(5)
C19 0.101(10) 0.080(6) 0.078(7) -0.013(5) -0.008(7) 0.005(6)
C20 0.134(12) 0.081(6) 0.049(6) -0.016(5) -0.011(6) 0.001(7)

loop_
_atom_type_symbol
_atom_type_description
_atom_type_scat_dispersion_real
_atom_type_scat_dispersion_imag
_atom_type_scat_source
C C 0.0033 0.0016 'International Tables Vol C Tables 4.2.6.8 and 6.1.1.4'
H H 0.0000 0.0000 'International Tables Vol C Tables 4.2.6.8 and 6.1.1.4'
N N 0.0061 0.0033 'International Tables Vol C Tables 4.2.6.8 and 6.1.1.4'
O O 0.0106 0.0060 'International Tables Vol C Tables 4.2.6.8 and 6.1.1.4'
Cl Cl 0.1484 0.1585 'International Tables Vol C Tables 4.2.6.8 and 6.1.1.4'
F F 0.0171 0.0103 'International Tables Vol C Tables 4.2.6.8 and 6.1.1.4'

loop_
_geom_angle_atom_site_label_1
_geom_angle_atom_site_label_2
_geom_angle_atom_site_label_3
_geom_angle
C1 N1 C8 108.7(9)
C1 N1 H1 125.7
C8 N1 H1 125.7
O3 N2 O2 124.0(14)
O3 N2 C13 116.5(12)
O2 N2 C13 119.6(12)
C2 C1 N1 125.6(10)
C2 C1 C6 121.1(10)
N1 C1 C6 113.2(9)
C1 C2 C3 121.5(13)
C1 C2 H2 119.3
C3 C2 H2 119.3
C4 C3 C2 116.1(13)
C4 C3 H3 121.9
C2 C3 H3 121.9
C3 C4 C5 123.7(14)
C3 C4 H4 118.1
C5 C4 H4 118.1
C6 C5 C4 120.8(13)
C6 C5 H5 119.6
C4 C5 H5 119.6
C5 C6 C1 116.5(11)
C5 C6 C7 137.2(13)
C1 C6 C7 106.3(8)
C9 C7 C6 131.0(10)
C9 C7 C8 122.9(9)
C6 C7 C8 106.0(9)
O1 C8 N1 122.5(11)
O1 C8 C7 131.9(11)
N1 C8 C7 105.2(9)
C7 C9 C10 119.4(10)
C7 C9 C11 122.5(9)
C10 C9 C11 117.4(9)
C9 C10 H10A 109.5
C9 C10 H10B 109.5
H10A C10 H10B 109.5
C9 C10 H10C 109.5
H10A C10 H10C 109.5
H10B C10 H10C 109.5
C9 C11 C12 121.4(8)
C9 C11 H11A 107.0
C12 C11 H11A 107.0
C9 C11 H11B 107.0
C12 C11 H11B 107.0
H11A C11 H11B 106.7
C15 C12 C14 112.7(9)
C15 C12 C13 115.3(9)
C14 C12 C13 106.5(9)
C15 C12 C11 107.5(8)
C14 C12 C11 110.6(9)
C13 C12 C11 103.8(9)
N2 C13 C12 111.4(10)
N2 C13 H13A 109.3
C12 C13 H13A 109.3
N2 C13 H13B 109.3
C12 C13 H13B 109.3
H13A C13 H13B 108.0
F2 C14 F1 107.4(10)
F2 C14 F3 106.3(10)
F1 C14 F3 103.6(9)
F2 C14 C12 115.1(10)
F1 C14 C12 111.5(9)
F3 C14 C12 112.3(9)
C20 C15 C16 115.9(10)
C20 C15 C12 120.3(10)
C16 C15 C12 123.5(9)
C15 C16 C17 123.3(10)
C15 C16 H16 118.3
C17 C16 H16 118.3
C18 C17 C16 118.5(10)
C18 C17 H17 120.7
C16 C17 H17 120.7
C17 C18 C19 120.1(9)
C17 C18 Cl1 120.6(8)
C19 C18 Cl1 119.2(8)
C18 C19 C20 118.5(10)
C18 C19 H19 120.8
C20 C19 H19 120.8
C15 C20 C19 123.4(10)
C15 C20 H20 118.3
C19 C20 H20 118.3

loop_
_geom_bond_atom_site_label_1
_geom_bond_atom_site_label_2
_geom_bond_distance
Cl1 C18 1.716(10)
F1 C14 1.365(12)
F2 C14 1.303(14)
F3 C14 1.387(14)
O1 C8 1.227(13)
O2 N2 1.243(15)
O3 N2 1.172(14)
N1 C1 1.371(14)
N1 C8 1.412(15)
N1 H1 0.8600
N2 C13 1.524(16)
C1 C2 1.361(14)
C1 C6 1.398(16)
C2 C3 1.40(2)
C2 H2 0.9300
C3 C4 1.32(2)
C3 H3 0.9300
C4 C5 1.384(18)
C4 H4 0.9300
C5 C6 1.363(16)
C5 H5 0.9300
C6 C7 1.434(15)
C7 C9 1.355(15)
C7 C8 1.537(15)
C9 C10 1.489(16)
C9 C11 1.531(14)
C10 H10A 0.9600
C10 H10B 0.9600
C10 H10C 0.9600
C11 C12 1.568(15)
C11 H11A 0.9700
C11 H11B 0.9700
C12 C15 1.502(15)
C12 C14 1.537(15)
C12 C13 1.548(14)
C13 H13A 0.9700
C13 H13B 0.9700
C15 C20 1.356(13)
C15 C16 1.375(15)
C16 C17 1.406(15)
C16 H16 0.9300
C17 C18 1.370(15)
C17 H17 0.9300
C18 C19 1.385(16)
C19 C20 1.412(15)
C19 H19 0.9300
C20 H20 0.9300

loop_
_geom_hbond_atom_site_label_D
_geom_hbond_atom_site_label_H
_geom_hbond_atom_site_label_A
_geom_hbond_distance_DH
_geom_hbond_distance_HA
_geom_hbond_distance_DA
_geom_hbond_angle_DHA
_geom_hbond_site_symmetry_A
C13 H13B Cl1 0.97 2.85 3.546(12) 129.0 4_746
C13 H13A O1 0.97 2.32 3.094(15) 136.5 .
N1 H1 O1 0.86 1.98 2.824(11) 168.2 3_567

loop_
_geom_torsion_atom_site_label_1
_geom_torsion_atom_site_label_2
_geom_torsion_atom_site_label_3
_geom_torsion_atom_site_label_4
_geom_torsion
C8 N1 C1 C2 174.2(11)
C8 N1 C1 C6 -1.8(14)
N1 C1 C2 C3 -178.9(13)
C6 C1 C2 C3 -3(2)
C1 C2 C3 C4 5(2)
C2 C3 C4 C5 -4(2)
C3 C4 C5 C6 1(2)
C4 C5 C6 C1 1(2)
C4 C5 C6 C7 -179.3(14)
C2 C1 C6 C5 -0.3(18)
N1 C1 C6 C5 175.9(11)
C2 C1 C6 C7 -179.8(11)
N1 C1 C6 C7 -3.6(15)
C5 C6 C7 C9 8(3)
C1 C6 C7 C9 -172.5(13)
C5 C6 C7 C8 -172.3(16)
C1 C6 C7 C8 7.0(13)
C1 N1 C8 O1 179.9(11)
C1 N1 C8 C7 6.0(12)
C9 C7 C8 O1 -2(2)
C6 C7 C8 O1 178.9(14)
C9 C7 C8 N1 171.5(12)
C6 C7 C8 N1 -8.0(12)
C6 C7 C9 C10 5(2)
C8 C7 C9 C10 -174.9(11)
C6 C7 C9 C11 174.6(11)
C8 C7 C9 C11 -4.9(18)
C7 C9 C11 C12 101.7(13)
C10 C9 C11 C12 -88.1(13)
C9 C11 C12 C15 -174.8(9)
C9 C11 C12 C14 61.7(12)
C9 C11 C12 C13 -52.1(12)
O3 N2 C13 C12 -104.3(13)
O2 N2 C13 C12 75.2(16)
C15 C12 C13 N2 -63.5(13)
C14 C12 C13 N2 62.3(12)
C11 C12 C13 N2 179.1(9)
C15 C12 C14 F2 50.9(13)
C13 C12 C14 F2 -76.5(12)
C11 C12 C14 F2 171.3(9)
C15 C12 C14 F1 173.5(10)
C13 C12 C14 F1 46.1(13)
C11 C12 C14 F1 -66.1(12)
C15 C12 C14 F3 -70.8(12)
C13 C12 C14 F3 161.8(10)
C11 C12 C14 F3 49.6(11)
C14 C12 C15 C20 -171.9(12)
C13 C12 C15 C20 -49.4(15)
C11 C12 C15 C20 65.9(13)
C14 C12 C15 C16 15.0(15)
C13 C12 C15 C16 137.6(12)
C11 C12 C15 C16 -107.1(13)
C20 C15 C16 C17 7(2)
C12 C15 C16 C17 180.0(12)
C15 C16 C17 C18 -6(2)
C16 C17 C18 C19 1.2(19)
C16 C17 C18 Cl1 -175.3(10)
C17 C18 C19 C20 2(2)
Cl1 C18 C19 C20 178.4(12)
C16 C15 C20 C19 -3(2)
C12 C15 C20 C19 -176.9(13)
C18 C19 C20 C15 -1(2)

loop_
_platon_squeeze_void_nr
_platon_squeeze_void_average_x
_platon_squeeze_void_average_y
_platon_squeeze_void_average_z
_platon_squeeze_void_volume
_platon_squeeze_void_count_electrons
_platon_squeeze_void_content
1 0.328 0.500 0.000 234 37 ' '
2 0.672 0.000 0.500 234 37 ' '
3 0.486 0.000 0.000 8 2 ' '
4 0.514 0.500 0.500 8 2 ' '
